data_7132811
loop_
_publ_author_name
'Campbell, Aaron D. G.'
'Roper, Natalie J.'
'Waddell, Paul G.'
'Wills, Corinne'
'Dixon, Casey M.'
'Denton, Ross M.'
'Ermanis, Kristaps'
'Armstrong, Roly J.'

_publ_section_title
;
 Synthesis, structure and stereodynamics of atropisomeric
 <i>N</i>-chloroamides.
;
_journal_issue 28
_journal_name_full 'Chemical communications (Cambridge, England)'
_journal_page_first 3818
_journal_page_last 3821
_journal_paper_doi 10.1039/d4cc00268g
_journal_volume 60
_journal_year 2024
_chemical_formula_moiety 'C18 H17 Cl F2.998 N O'
_chemical_formula_sum 'C18 H17 Cl F3 N O'
_chemical_formula_weight 355.77
_space_group_crystal_system monoclinic
_space_group_IT_number 14
_space_group_name_Hall '-P 2ybc'
_space_group_name_H-M_alt 'P 1 21/c 1'
_atom_sites_solution_hydrogens geom
_atom_sites_solution_primary dual
_audit_creation_date 2023-02-21
_audit_creation_method
;
Olex2 1.5-ac5-023
(compiled 2022.04.12 svn.rca3783a0 for Rigaku Oxford Diffraction, GUI svn.r6498)
;
_audit_update_record
;
2023-11-13 deposited with the CCDC.	2024-03-08 downloaded from the CCDC.
;
_cell_angle_alpha 90
_cell_angle_beta 92.551(2)
_cell_angle_gamma 90
_cell_formula_units_Z 4
_cell_length_a 6.21560(10)
_cell_length_b 11.1571(3)
_cell_length_c 24.7517(6)
_cell_measurement_reflns_used 9858
_cell_measurement_temperature 150.0(2)
_cell_measurement_theta_max 77.9080
_cell_measurement_theta_min 3.5570
_cell_volume 1714.78(7)
_computing_cell_refinement 'CrysAlisPro 1.171.42.73a (Rigaku OD, 2022)'
_computing_data_collection 'CrysAlisPro 1.171.42.73a (Rigaku OD, 2022)'
_computing_data_reduction 'CrysAlisPro 1.171.42.73a (Rigaku OD, 2022)'
_computing_molecular_graphics 'Olex2 1.5-ac5-023 (Dolomanov et al., 2009)'
_computing_publication_material 'Olex2 1.5-ac5-023 (Dolomanov et al., 2009)'
_computing_structure_refinement 'SHELXL 2019/1 (Sheldrick, 2015)'
_computing_structure_solution 'SHELXT 2018/2 (Sheldrick, 2018)'
_diffrn_ambient_environment N~2~
_diffrn_ambient_temperature 150.0(2)
_diffrn_detector 'Hybrid Pixel Array Detector'
_diffrn_detector_area_resol_mean 10.0000
_diffrn_detector_type 'HyPix-Arc 100'
_diffrn_measured_fraction_theta_full 0.999
_diffrn_measured_fraction_theta_max 0.944
_diffrn_measurement_details
;
List of Runs (angles in degrees, time in seconds):

  # Type    Start    End  Width  t~exp~   \w     \q     \k     \f   Frames
#--------------------------------------------------------------------------
  1  \w    -26.00  28.00   0.50    0.37    --  -49.76  19.00 120.00  108
  2  \w    -22.00  29.00   0.50    0.37    --  -49.76  19.00   0.00  102
  3  \w   -105.00 -45.00   0.50    0.37    --  -92.01  77.00 -30.00  120
  4  \w    -71.00 -17.00   0.50    0.37    --  -92.01  61.00-150.00  108
  5  \w    -51.00 -26.00   0.50    0.37    --  -92.01  45.00-180.00   50
  6  \w    -26.00  23.00   0.50    0.37    --  -49.76  19.00-150.00   98
  7  \w    -24.00  28.00   0.50    0.37    --  -49.76  19.00 -60.00  104
  8  \w   -108.00 -66.00   0.50    0.37    --  -92.01 109.00  -4.00   84
  9  \w   -110.00 -20.00   0.50    0.37    --  -92.01 125.00  30.00  180
 10  \w    -31.00  -1.00   0.50    0.37    --  -49.76 109.00  -4.00   60
 11  \w   -118.00 -37.00   0.50    0.37    --  -99.00 133.00 151.67  162
 12  \w   -171.00 -79.00   0.50    0.37    --  -92.01 -30.00  90.00  184
 13  \w   -103.00 -65.00   0.50    0.37    --  -92.01 -77.00 -60.00   76
 14  \w    -93.00 -68.00   0.50    0.37    --  -94.00 -75.00 -52.10   50
 15  \w   -104.00 -65.00   0.50    0.37    --  -92.01 -77.00-180.00   78
 16  \w   -160.00-122.00   0.50    0.37    --  -92.01 -77.00-180.00   76
 17  \w   -149.00 -82.00   0.50    0.37    --  -92.01-109.00-100.00  134
 18  \w   -122.00 -81.00   0.50    0.37    --  -49.76-125.00 -30.00   82
 19  \w     44.00  69.00   0.50    0.37    --  108.00 -77.00 -90.00   50
 20  \w     71.00  97.00   0.50    0.37    --  108.00 -77.00 -90.00   52
 21  \w     47.00 100.00   0.50    0.37    --  108.00 -77.00   0.00  106
 22  \w     41.00  91.00   0.50    0.37    --  108.00 -77.00  90.00  100
 23  \w     22.00  48.00   0.50    0.37    --   96.11 -45.00 120.00   52
 24  \w     20.00  51.00   0.50    0.37    --   96.11 -45.00  90.00   62
 25  \w     19.00  44.00   0.50    0.37    --   96.11 -45.00  30.00   50
 26  \w     19.00  50.00   0.50    0.37    --   96.11 -45.00 -30.00   62
 27  \w     19.00  51.00   0.50    0.37    --   96.11 -45.00 -90.00   64
 28  \w     25.00  50.00   0.50    0.37    --   96.11 -45.00-120.00   50
 29  \w     -8.00  25.00   0.50    0.37    --   48.76 -19.00 -90.00   66
 30  \w      1.00  69.00   0.50    0.37    --   48.76-109.00-100.00  136
 31  \w     79.00 106.00   0.50    0.37    --   96.11-109.00-100.00   54
 32  \w     49.00  74.00   0.50    0.37    --  108.00-109.00-100.00   50
 33  \w     37.00  71.00   0.50    0.37    --   96.11-109.00-100.00   68
 34  \w    136.00 177.00   0.50    0.37    --  108.00  45.00 150.00   82
 35  \w    101.00 126.00   0.50    0.37    --   96.11 109.00  -4.00   50
 36  \w     88.00 113.00   0.50    0.37    --  108.00 109.00  -4.00   50
;
_diffrn_measurement_device 'four-circle diffractometer'
_diffrn_measurement_device_type 'XtaLAB Synergy, Single source at home/near, HyPix-Arc 100'
_diffrn_measurement_method '\w scans'
_diffrn_orient_matrix_type 'CrysAlisPro convention (1999,Acta A55,543-557)'
_diffrn_orient_matrix_UB_11 -0.0669536000
_diffrn_orient_matrix_UB_12 0.0806550000
_diffrn_orient_matrix_UB_13 -0.0483839000
_diffrn_orient_matrix_UB_21 0.0214130000
_diffrn_orient_matrix_UB_22 -0.1073038000
_diffrn_orient_matrix_UB_23 -0.0385430000
_diffrn_orient_matrix_UB_31 -0.2380109000
_diffrn_orient_matrix_UB_32 -0.0323477000
_diffrn_orient_matrix_UB_33 0.0072576000
_diffrn_radiation_monochromator graphite
_diffrn_radiation_probe x-ray
_diffrn_radiation_type CuK\a
_diffrn_radiation_wavelength 1.54184
_diffrn_reflns_av_R_equivalents 0.0350
_diffrn_reflns_av_unetI/netI 0.0235
_diffrn_reflns_Laue_measured_fraction_full 0.999
_diffrn_reflns_Laue_measured_fraction_max 0.944
_diffrn_reflns_limit_h_max 7
_diffrn_reflns_limit_h_min -7
_diffrn_reflns_limit_k_max 13
_diffrn_reflns_limit_k_min -13
_diffrn_reflns_limit_l_max 30
_diffrn_reflns_limit_l_min -30
_diffrn_reflns_number 18811
_diffrn_reflns_point_group_measured_fraction_full 0.999
_diffrn_reflns_point_group_measured_fraction_max 0.944
_diffrn_reflns_theta_full 67.684
_diffrn_reflns_theta_max 78.919
_diffrn_reflns_theta_min 3.575
_diffrn_source 'fine-focus sealed X-ray tube'
_diffrn_source_type 'Enhance (Cu) X-ray Source'
_exptl_absorpt_coefficient_mu 2.295
_exptl_absorpt_correction_T_max 0.911
_exptl_absorpt_correction_T_min 0.735
_exptl_absorpt_correction_type analytical
_exptl_absorpt_process_details
;
CrysAlisPro 1.171.42.73a (Rigaku Oxford Diffraction, 2022)
Analytical numeric absorption correction using a multifaceted crystal
model based on expressions derived by R.C. Clark & J.S. Reid.
(Clark, R. C. & Reid, J. S. (1995). Acta Cryst. A51, 887-897)
Empirical absorption correction using spherical harmonics,
implemented in SCALE3 ABSPACK scaling algorithm.
;
_exptl_crystal_colour colourless
_exptl_crystal_colour_primary colourless
_exptl_crystal_density_diffrn 1.378
_exptl_crystal_description block
_exptl_crystal_F_000 736
_exptl_crystal_size_max 0.23
_exptl_crystal_size_mid 0.04
_exptl_crystal_size_min 0.04
_refine_diff_density_max 0.311
_refine_diff_density_min -0.262
_refine_diff_density_rms 0.043
_refine_ls_extinction_coef 0.0011(3)
_refine_ls_extinction_expression Fc^*^=kFc[1+0.001xFc^2^\l^3^/sin(2\q)]^-1/4^
_refine_ls_extinction_method 'SHELXL-2019/1 (Sheldrick 2019)'
_refine_ls_goodness_of_fit_ref 1.092
_refine_ls_hydrogen_treatment constr
_refine_ls_matrix_type full
_refine_ls_number_parameters 275
_refine_ls_number_reflns 3491
_refine_ls_number_restraints 420
_refine_ls_restrained_S_all 1.112
_refine_ls_R_factor_all 0.0406
_refine_ls_R_factor_gt 0.0361
_refine_ls_shift/su_max 0.001
_refine_ls_shift/su_mean 0.000
_refine_ls_structure_factor_coef Fsqd
_refine_ls_weighting_details 'w=1/[\s^2^(Fo^2^)+(0.0471P)^2^+0.6771P] where P=(Fo^2^+2Fc^2^)/3'
_refine_ls_weighting_scheme calc
_refine_ls_wR_factor_gt 0.0986
_refine_ls_wR_factor_ref 0.1026
_reflns_Friedel_coverage 0.000
_reflns_number_gt 3099
_reflns_number_total 3491
_reflns_threshold_expression 'I > 2\s(I)'
_cod_data_source_file d4cc00268g3.cif
_cod_data_source_block rja230010_fa
_cod_depositor_comments 'Adding full bibliography for 7132810--7132818.cif.'
_cod_database_code 7132811
_chemical_oxdiff_formula 'C18 H17 Cl1 F3 N1 O1'
_shelx_space_group_comment
;
The symmetry employed for this shelxl refinement is uniquely defined
by the following loop, which should always be used as a source of
symmetry information in preference to the above space-group names.
They are only intended as comments.
;
_shelx_estimated_absorpt_t_max 0.914
_shelx_estimated_absorpt_t_min 0.620
_diffrn_oxdiff_digest_frames
;
01d3d39685bfae4f1fb6df4b80f1963ad10306085ac
;
_olex2_refinement_description
;
1. Fixed Uiso
 At 1.2 times of:
  All C(H) groups
 At 1.5 times of:
  All C(H,H,H) groups
2. Restrained distances
 F1C-C8 \\sim F1B-C8 \\sim F1A-C8 \\sim F3C-C8 \\sim F3A-C8 \\sim F3B-C8 \\sim
F2C-C8 \\sim F2B-C8 \\sim F2A-C8
 with sigma of 0.02
 F1A-F2A \\sim F1A-F3A \\sim F2A-F3A \\sim F1B-F2B \\sim F1B-F3B \\sim F2B-F3B
\\sim F1C-F2C \\sim F1C-F3C
 \\sim F2C-F3C
 with sigma of 0.02
3. Uiso/Uaniso restraints and constraints
F1A \\sim F2A \\sim F3A \\sim F1B \\sim F2B \\sim F3B \\sim F1C \\sim F2C \\sim
F3C: within 2A with sigma of 0.04 and sigma for terminal atoms of 0.08 within 2A
4. Rigid body (RIGU) restrains
 All non-hydrogen atoms
 with sigma for 1-2 distances of 0.004 and sigma for 1-3 distances of 0.004
5. Others
 Fixed Sof: F1A(0.37372) F2A(0.37372) F3A(0.37372) F1B(0.49655) F2B(0.49655)
 F3B(0.49655) F1C(0.12892) F2C(0.12892) F3C(0.12892)
6.a Aromatic/amide H refined with riding coordinates:
 C3(H3), C4(H4), C6(H6), C7(H7), C11(H11), C12(H12), C13(H13), C14(H14)
6.b Idealised Me refined as rotating group:
 C16(H16A,H16B,H16C), C17(H17A,H17B,H17C), C18(H18A,H18B,H18C)
;
_shelx_shelxl_version_number 2019/1
_olex2_submission_special_instructions 'No special instructions were received'
_oxdiff_exptl_absorpt_empirical_details
;
Empirical correction (ABSPACK) includes:
- Absorption correction using spherical harmonics
- Frame scaling
;
_oxdiff_exptl_absorpt_empirical_full_max 1.331
_oxdiff_exptl_absorpt_empirical_full_min 0.624

loop_
_space_group_symop_operation_xyz
'x, y, z'
'-x, y+1/2, -z+1/2'
'-x, -y, -z'
'x, -y-1/2, z-1/2'

loop_
_atom_site_label
_atom_site_type_symbol
_atom_site_fract_x
_atom_site_fract_y
_atom_site_fract_z
_atom_site_U_iso_or_equiv
_atom_site_adp_type
_atom_site_occupancy
_atom_site_site_symmetry_order
_atom_site_calc_flag
_atom_site_refinement_flags_posn
_atom_site_refinement_flags_adp
_atom_site_refinement_flags_occupancy
_atom_site_disorder_assembly
_atom_site_disorder_group
Cl1 Cl 0.53532(7) 0.48025(4) 0.77490(2) 0.04260(15) Uani 1 1 d . . . . .
O1 O 1.03431(17) 0.63697(11) 0.73055(4) 0.0347(3) Uani 1 1 d . . . . .
N1 N 0.75641(19) 0.57406(11) 0.77881(5) 0.0265(3) Uani 1 1 d . . . . .
C1 C 0.8464(2) 0.60806(13) 0.73089(6) 0.0263(3) Uani 1 1 d . . . . .
C2 C 0.6990(2) 0.62098(13) 0.68173(6) 0.0256(3) Uani 1 1 d . . . . .
C3 C 0.7804(2) 0.59135(14) 0.63164(6) 0.0288(3) Uani 1 1 d . . . . .
H3 H 0.919268 0.556252 0.630023 0.035 Uiso 1 1 calc R U . . .
C4 C 0.6590(2) 0.61311(14) 0.58453(6) 0.0296(3) Uani 1 1 d . . . . .
H4 H 0.712705 0.591388 0.550546 0.035 Uiso 1 1 calc R U . . .
C5 C 0.4582(2) 0.66688(14) 0.58709(6) 0.0288(3) Uani 1 1 d . . . . .
C6 C 0.3769(2) 0.69743(14) 0.63662(6) 0.0295(3) Uani 1 1 d . . . . .
H6 H 0.239897 0.734713 0.638087 0.035 Uiso 1 1 calc R U . . .
C7 C 0.4970(2) 0.67319(14) 0.68391(6) 0.0281(3) Uani 1 1 d . . . . .
H7 H 0.440752 0.692391 0.717909 0.034 Uiso 1 1 calc R U . . .
C8 C 0.3319(3) 0.69768(17) 0.53622(7) 0.0385(4) Uani 1 1 d D . . . .
C9 C 0.8912(2) 0.55574(14) 0.82732(6) 0.0261(3) Uani 1 1 d . . . . .
C10 C 0.8955(2) 0.64008(14) 0.86932(6) 0.0278(3) Uani 1 1 d . . . . .
C11 C 1.0229(3) 0.60812(15) 0.91532(7) 0.0348(4) Uani 1 1 d . . . . .
H11 H 1.029935 0.661490 0.945247 0.042 Uiso 1 1 calc R U . . .
C12 C 1.1390(3) 0.50220(16) 0.91900(7) 0.0392(4) Uani 1 1 d . . . . .
H12 H 1.222700 0.484281 0.951022 0.047 Uiso 1 1 calc R U . . .
C13 C 1.1332(3) 0.42262(15) 0.87626(7) 0.0377(4) Uani 1 1 d . . . . .
H13 H 1.214327 0.350476 0.878323 0.045 Uiso 1 1 calc R U . . .
C14 C 1.0074(3) 0.44962(15) 0.83043(7) 0.0324(3) Uani 1 1 d . . . . .
H14 H 1.000560 0.395208 0.800877 0.039 Uiso 1 1 calc R U . . .
C15 C 0.7745(3) 0.76046(14) 0.86692(6) 0.0316(3) Uani 1 1 d . . . . .
C16 C 0.8480(3) 0.83618(15) 0.81911(7) 0.0365(4) Uani 1 1 d . . . . .
H16A H 1.005691 0.839871 0.820159 0.055 Uiso 1 1 calc R U . . .
H16B H 0.789461 0.917426 0.821693 0.055 Uiso 1 1 calc R U . . .
H16C H 0.795752 0.799425 0.785039 0.055 Uiso 1 1 calc R U . . .
C17 C 0.5296(3) 0.74081(18) 0.86172(8) 0.0451(4) Uani 1 1 d . . . . .
H17A H 0.492542 0.699476 0.827633 0.068 Uiso 1 1 calc R U . . .
H17B H 0.456114 0.818488 0.862139 0.068 Uiso 1 1 calc R U . . .
H17C H 0.484161 0.691947 0.892072 0.068 Uiso 1 1 calc R U . . .
C18 C 0.8226(3) 0.83466(17) 0.91836(7) 0.0444(4) Uani 1 1 d . . . . .
H18A H 0.777146 0.789822 0.949933 0.067 Uiso 1 1 calc R U . . .
H18B H 0.743818 0.910670 0.915752 0.067 Uiso 1 1 calc R U . . .
H18C H 0.977508 0.850785 0.922195 0.067 Uiso 1 1 calc R U . . .
F1A F 0.334(2) 0.6088(9) 0.5009(5) 0.059(3) Uani 0.3737 1 d D U P A 1
F2A F 0.4241(18) 0.7926(7) 0.5112(5) 0.0512(19) Uani 0.3737 1 d D U P A 1
F3A F 0.1300(14) 0.7317(9) 0.5429(6) 0.051(2) Uani 0.3737 1 d D U P A 1
F1B F 0.3771(15) 0.6279(7) 0.4941(4) 0.0448(13) Uani 0.4965 1 d D U P A 2
F2B F 0.3729(13) 0.8102(5) 0.5202(4) 0.0552(16) Uani 0.4965 1 d D U P A 2
F3B F 0.1220(10) 0.6907(7) 0.5418(5) 0.0540(19) Uani 0.4965 1 d D U P A 2
F1C F 0.421(2) 0.6824(14) 0.4910(5) 0.062(4) Uani 0.1289 1 d D U P A 3
F2C F 0.228(3) 0.7994(11) 0.5367(5) 0.080(4) Uani 0.1289 1 d D U P A 3
F3C F 0.1573(19) 0.6128(13) 0.5326(5) 0.068(3) Uani 0.1289 1 d D U P A 3

loop_
_atom_site_aniso_label
_atom_site_aniso_U_11
_atom_site_aniso_U_22
_atom_site_aniso_U_33
_atom_site_aniso_U_23
_atom_site_aniso_U_13
_atom_site_aniso_U_12
Cl1 0.0398(2) 0.0466(3) 0.0405(2) 0.01198(18) -0.00921(17) -0.02071(18)
O1 0.0257(5) 0.0479(7) 0.0306(6) 0.0031(5) 0.0012(4) -0.0030(5)
N1 0.0251(6) 0.0288(6) 0.0252(6) 0.0017(5) -0.0022(5) -0.0050(5)
C1 0.0273(7) 0.0249(7) 0.0265(7) -0.0006(6) 0.0011(6) 0.0012(6)
C2 0.0289(7) 0.0234(7) 0.0245(7) 0.0003(6) 0.0000(6) -0.0020(6)
C3 0.0300(7) 0.0268(7) 0.0296(7) -0.0017(6) 0.0022(6) 0.0019(6)
C4 0.0347(8) 0.0302(8) 0.0239(7) -0.0036(6) 0.0030(6) 0.0006(6)
C5 0.0312(7) 0.0292(8) 0.0258(7) -0.0004(6) -0.0024(6) -0.0039(6)
C6 0.0263(7) 0.0327(8) 0.0296(7) -0.0015(6) 0.0004(6) 0.0022(6)
C7 0.0294(7) 0.0301(8) 0.0249(7) -0.0019(6) 0.0023(6) -0.0009(6)
C8 0.0379(9) 0.0488(10) 0.0283(8) -0.0007(7) -0.0037(6) 0.0029(7)
C9 0.0252(7) 0.0281(7) 0.0249(7) 0.0041(6) -0.0010(5) -0.0030(6)
C10 0.0267(7) 0.0285(7) 0.0279(7) 0.0023(6) 0.0001(6) -0.0032(6)
C11 0.0392(9) 0.0351(9) 0.0293(8) 0.0007(7) -0.0069(7) -0.0029(7)
C12 0.0415(9) 0.0390(9) 0.0360(9) 0.0091(7) -0.0114(7) 0.0002(7)
C13 0.0377(9) 0.0308(8) 0.0441(9) 0.0086(7) -0.0031(7) 0.0057(7)
C14 0.0351(8) 0.0287(8) 0.0333(8) 0.0003(6) 0.0012(6) 0.0013(6)
C15 0.0324(8) 0.0301(8) 0.0318(8) -0.0021(6) -0.0014(6) 0.0023(6)
C16 0.0433(9) 0.0278(8) 0.0380(9) 0.0018(7) -0.0032(7) 0.0031(7)
C17 0.0325(9) 0.0494(11) 0.0536(11) -0.0058(9) 0.0025(8) 0.0061(8)
C18 0.0571(11) 0.0380(10) 0.0377(9) -0.0088(8) -0.0028(8) 0.0080(8)
F1A 0.089(7) 0.058(3) 0.030(4) -0.015(3) -0.021(3) 0.008(3)
F2A 0.056(4) 0.059(3) 0.038(3) 0.018(3) 0.001(2) 0.003(3)
F3A 0.039(3) 0.080(6) 0.033(2) 0.006(4) -0.008(2) 0.013(3)
F1B 0.051(3) 0.061(3) 0.0224(19) -0.001(2) -0.0015(14) -0.001(2)
F2B 0.069(4) 0.0468(18) 0.048(4) 0.0164(19) -0.018(3) 0.003(2)
F3B 0.0272(15) 0.096(6) 0.0380(19) 0.007(4) -0.0070(12) 0.005(2)
F1C 0.060(6) 0.099(11) 0.027(4) 0.011(5) 0.000(4) -0.003(7)
F2C 0.106(9) 0.077(6) 0.055(7) 0.007(5) -0.019(7) 0.036(6)
F3C 0.055(5) 0.090(7) 0.055(7) 0.023(6) -0.025(5) -0.015(5)

loop_
_atom_type_symbol
_atom_type_description
_atom_type_scat_dispersion_real
_atom_type_scat_dispersion_imag
_atom_type_scat_source
C C 0.0181 0.0091 'International Tables Vol C Tables 4.2.6.8 and 6.1.1.4'
H H 0.0000 0.0000 'International Tables Vol C Tables 4.2.6.8 and 6.1.1.4'
Cl Cl 0.3639 0.7018 'International Tables Vol C Tables 4.2.6.8 and 6.1.1.4'
F F 0.0727 0.0534 'International Tables Vol C Tables 4.2.6.8 and 6.1.1.4'
N N 0.0311 0.0180 'International Tables Vol C Tables 4.2.6.8 and 6.1.1.4'
O O 0.0492 0.0322 'International Tables Vol C Tables 4.2.6.8 and 6.1.1.4'

loop_
_exptl_crystal_face_index_h
_exptl_crystal_face_index_k
_exptl_crystal_face_index_l
_exptl_crystal_face_perp_dist
0 -1 0 0.0230
0 1 0 0.0210
0 0 -1 0.0225
0 0 1 0.0225
-1 0 1 0.0993
1 0 -1 0.1163

loop_
_geom_angle_atom_site_label_1
_geom_angle_atom_site_label_2
_geom_angle_atom_site_label_3
_geom_angle
_geom_angle_site_symmetry_1
_geom_angle_site_symmetry_3
_geom_angle_publ_flag
C1 N1 Cl1 117.92(10) . . ?
C1 N1 C9 120.50(12) . . ?
C9 N1 Cl1 112.99(9) . . ?
O1 C1 N1 120.28(13) . . ?
O1 C1 C2 121.58(13) . . ?
N1 C1 C2 117.78(12) . . ?
C3 C2 C1 117.70(13) . . ?
C7 C2 C1 122.07(13) . . ?
C7 C2 C3 119.83(14) . . ?
C4 C3 C2 120.03(14) . . ?
C3 C4 C5 119.71(13) . . ?
C4 C5 C6 120.61(14) . . ?
C4 C5 C8 120.05(14) . . ?
C6 C5 C8 119.28(14) . . ?
C7 C6 C5 119.60(14) . . ?
C6 C7 C2 120.21(14) . . ?
F1A C8 C5 111.3(7) . . ?
F1A C8 F2A 105.4(6) . . ?
F1A C8 F3A 109.5(8) . . ?
F2A C8 C5 110.2(7) . . ?
F3A C8 C5 115.2(7) . . ?
F3A C8 F2A 104.6(6) . . ?
F1B C8 C5 113.7(5) . . ?
F1B C8 F2B 105.3(5) . . ?
F2B C8 C5 111.4(5) . . ?
F3B C8 C5 112.6(5) . . ?
F3B C8 F1B 106.8(6) . . ?
F3B C8 F2B 106.7(5) . . ?
F1C C8 C5 118.3(7) . . ?
F1C C8 F2C 110.9(8) . . ?
F1C C8 F3C 102.2(7) . . ?
F2C C8 C5 115.7(6) . . ?
F2C C8 F3C 101.5(8) . . ?
F3C C8 C5 105.5(5) . . ?
C10 C9 N1 120.77(13) . . ?
C14 C9 N1 116.56(14) . . ?
C14 C9 C10 122.63(14) . . ?
C9 C10 C11 114.99(14) . . ?
C9 C10 C15 124.33(13) . . ?
C11 C10 C15 120.67(14) . . ?
C12 C11 C10 122.91(16) . . ?
C13 C12 C11 120.18(15) . . ?
C12 C13 C14 118.91(15) . . ?
C13 C14 C9 120.37(15) . . ?
C10 C15 C16 110.30(13) . . ?
C17 C15 C10 111.04(14) . . ?
C17 C15 C16 109.91(14) . . ?
C18 C15 C10 111.18(13) . . ?
C18 C15 C16 106.72(14) . . ?
C18 C15 C17 107.56(14) . . ?

loop_
_geom_bond_atom_site_label_1
_geom_bond_atom_site_label_2
_geom_bond_distance
_geom_bond_site_symmetry_2
_geom_bond_publ_flag
Cl1 N1 1.7267(13) . ?
O1 C1 1.2123(18) . ?
N1 C1 1.3865(19) . ?
N1 C9 1.4478(18) . ?
C1 C2 1.497(2) . ?
C2 C3 1.400(2) . ?
C2 C7 1.387(2) . ?
C3 C4 1.382(2) . ?
C4 C5 1.389(2) . ?
C5 C6 1.389(2) . ?
C5 C8 1.494(2) . ?
C6 C7 1.386(2) . ?
C8 F1A 1.322(8) . ?
C8 F2A 1.365(8) . ?
C8 F3A 1.328(8) . ?
C8 F1B 1.342(6) . ?
C8 F2B 1.345(6) . ?
C8 F3B 1.320(6) . ?
C8 F1C 1.281(9) . ?
C8 F2C 1.306(9) . ?
C8 F3C 1.440(9) . ?
C9 C10 1.402(2) . ?
C9 C14 1.387(2) . ?
C10 C11 1.404(2) . ?
C10 C15 1.539(2) . ?
C11 C12 1.385(2) . ?
C12 C13 1.380(3) . ?
C13 C14 1.382(2) . ?
C15 C16 1.540(2) . ?
C15 C17 1.537(2) . ?
C15 C18 1.537(2) . ?

loop_
_exptl_oxdiff_crystal_face_indexfrac_h
_exptl_oxdiff_crystal_face_indexfrac_k
_exptl_oxdiff_crystal_face_indexfrac_l
_exptl_oxdiff_crystal_face_x
_exptl_oxdiff_crystal_face_y
_exptl_oxdiff_crystal_face_z
-0.0007 -1.0000 0.0001 -0.0806 0.1073 0.0325
0.0007 1.0000 -0.0001 0.0806 -0.1073 -0.0325
0.0002 -0.0000 -1.0004 0.0484 0.0386 -0.0073
-0.0002 0.0000 1.0004 -0.0484 -0.0386 0.0073
-0.9998 -0.0004 0.9988 0.0186 -0.0599 0.2452
0.9998 0.0004 -0.9988 -0.0186 0.0599 -0.2452
